data_2213656
loop_
_publ_author_name
'Huan-Mei Guo'

_publ_section_title
;
 <i>N</i>'-[1-(2-Thienyl)ethylidene]acetohydrazide
;
_journal_coeditor_code AT2295
_journal_issue 6
_journal_name_full 'Acta Crystallographica Section E'
_journal_page_first o2950
_journal_page_last o2950
_journal_paper_doi 10.1107/S1600536807023665
_journal_volume 63
_journal_year 2007
_chemical_formula_iupac 'C8 H10 N2 O S'
_chemical_formula_moiety 'C8 H10 N2 O S'
_chemical_formula_sum 'C8 H10 N2 O S'
_chemical_formula_weight 182.24
_chemical_name_systematic
;
<i>N</i>'-[1-(2-Thienyl)ethylidene]acetohydrazide
;
_space_group_IT_number 14
_symmetry_cell_setting monoclinic
_symmetry_space_group_name_Hall '-P 2yn'
_symmetry_space_group_name_H-M 'P 1 21/n 1'
_atom_sites_solution_hydrogens geom
_atom_sites_solution_primary direct
_atom_sites_solution_secondary difmap
_audit_creation_method SHELXL-97
_cell_angle_alpha 90.00
_cell_angle_beta 94.102(3)
_cell_angle_gamma 90.00
_cell_formula_units_Z 4
_cell_length_a 5.2903(11)
_cell_length_b 9.788(2)
_cell_length_c 17.435(4)
_cell_measurement_temperature 294(2)
_cell_measurement_theta_max 26.41
_cell_measurement_theta_min 2.34
_cell_volume 900.5(3)
_computing_cell_refinement SMART
_computing_data_collection 'SMART (Bruker, 1997)'
_computing_data_reduction 'SAINT (Bruker, 1997)'
_computing_molecular_graphics 'SHELXTL (Bruker, 1997)'
_computing_publication_material SHELXTL
_computing_structure_refinement 'SHELXL-97 (Sheldrick, 1997)'
_computing_structure_solution 'SHELXS-97 (Sheldrick, 1997)'
_diffrn_ambient_temperature 294(2)
_diffrn_measured_fraction_theta_full 0.998
_diffrn_measured_fraction_theta_max 0.998
_diffrn_measurement_device_type 'Bruker SMART CCD area detector'
_diffrn_measurement_method '\f and omega scans'
_diffrn_radiation_monochromator graphite
_diffrn_radiation_source 'fine-focus sealed tube'
_diffrn_radiation_type MoK\a
_diffrn_radiation_wavelength 0.71073
_diffrn_reflns_av_R_equivalents 0.0261
_diffrn_reflns_av_sigmaI/netI 0.0261
_diffrn_reflns_limit_h_max 6
_diffrn_reflns_limit_h_min -5
_diffrn_reflns_limit_k_max 12
_diffrn_reflns_limit_k_min -7
_diffrn_reflns_limit_l_max 17
_diffrn_reflns_limit_l_min -21
_diffrn_reflns_number 5012
_diffrn_reflns_theta_full 26.41
_diffrn_reflns_theta_max 26.41
_diffrn_reflns_theta_min 2.34
_diffrn_standards_decay_% 0
_diffrn_standards_number 0
_exptl_absorpt_coefficient_mu 0.312
_exptl_absorpt_correction_T_max 0.9576
_exptl_absorpt_correction_T_min 0.9289
_exptl_absorpt_correction_type multi-scan
_exptl_absorpt_process_details '(SADABS; Bruker, 1997)'
_exptl_crystal_colour colourless
_exptl_crystal_density_diffrn 1.344
_exptl_crystal_density_method 'not measured'
_exptl_crystal_description block
_exptl_crystal_F_000 384
_exptl_crystal_size_max 0.24
_exptl_crystal_size_mid 0.16
_exptl_crystal_size_min 0.14
_refine_diff_density_max 0.309
_refine_diff_density_min -0.330
_refine_ls_extinction_method none
_refine_ls_goodness_of_fit_ref 1.057
_refine_ls_hydrogen_treatment mixed
_refine_ls_matrix_type full
_refine_ls_number_parameters 114
_refine_ls_number_reflns 1847
_refine_ls_number_restraints 1
_refine_ls_restrained_S_all 1.057
_refine_ls_R_factor_all 0.0587
_refine_ls_R_factor_gt 0.0442
_refine_ls_shift/su_max 0.000
_refine_ls_shift/su_mean 0.000
_refine_ls_structure_factor_coef Fsqd
_refine_ls_weighting_details 'calc w=1/[\s^2^(Fo^2^)+(0.0625P)^2^+0.4879P] where P=(Fo^2^+2Fc^2^)/3'
_refine_ls_weighting_scheme calc
_refine_ls_wR_factor_gt 0.1203
_refine_ls_wR_factor_ref 0.1324
_reflns_number_gt 1435
_reflns_number_total 1847
_reflns_threshold_expression I>2\s(I)
_cod_data_source_file at2295.cif
_cod_data_source_block I
_cod_original_sg_symbol_Hall '-P 2yn '
_cod_original_sg_symbol_H-M 'P 21/n'
_cod_database_code 2213656
_cod_database_fobs_code 2213656

loop_
_symmetry_equiv_pos_as_xyz
'x, y, z'
'-x+1/2, y+1/2, -z+1/2'
'-x, -y, -z'
'x-1/2, -y-1/2, z-1/2'

loop_
_atom_site_type_symbol
_atom_site_label
_atom_site_fract_x
_atom_site_fract_y
_atom_site_fract_z
_atom_site_U_iso_or_equiv
_atom_site_adp_type
_atom_site_calc_flag
_atom_site_refinement_flags
_atom_site_occupancy
S S1 0.22200(12) 0.44789(7) 0.06956(4) 0.0566(3) Uani d . 1
O O1 0.8443(4) 0.0201(2) -0.09105(9) 0.0601(5) Uani d . 1
N N1 0.5822(3) 0.23827(19) 0.03934(10) 0.0405(4) Uani d . 1
N N2 0.7406(3) 0.1420(2) 0.01056(10) 0.0433(5) Uani d D 1
C C1 0.0993(5) 0.5464(3) 0.13844(17) 0.0590(7) Uani d . 1
H H1 -0.0331 0.6078 0.1284 0.071 Uiso calc R 1
C C2 0.2152(5) 0.5258(3) 0.20932(16) 0.0542(6) Uani d . 1
H H2 0.1716 0.5718 0.2531 0.065 Uiso calc R 1
C C3 0.4117(4) 0.4255(2) 0.20935(14) 0.0445(5) Uani d . 1
H H3 0.5104 0.3982 0.2529 0.053 Uiso calc R 1
C C4 0.4369(4) 0.3738(2) 0.13575(12) 0.0382(5) Uani d . 1
C C5 0.6116(4) 0.2692(2) 0.11116(12) 0.0363(5) Uani d . 1
C C6 0.8019(4) 0.2087(3) 0.16943(13) 0.0464(6) Uani d . 1
H H6A 0.8417 0.1173 0.1545 0.070 Uiso d R 1
H H6B 0.7325 0.2071 0.2188 0.070 Uiso d R 1
H H6C 0.9532 0.2632 0.1723 0.070 Uiso d R 1
C C7 0.7020(4) 0.1030(2) -0.06398(12) 0.0428(5) Uani d . 1
C C8 0.4802(5) 0.1646(3) -0.11048(14) 0.0525(6) Uani d . 1
H H8A 0.4804 0.1339 -0.1628 0.079 Uiso calc R 1
H H8B 0.4932 0.2624 -0.1089 0.079 Uiso calc R 1
H H8C 0.3256 0.1367 -0.0894 0.079 Uiso calc R 1
H H2A 0.871(3) 0.104(3) 0.0379(14) 0.058(8) Uiso d D 1

loop_
_atom_site_aniso_label
_atom_site_aniso_U_11
_atom_site_aniso_U_22
_atom_site_aniso_U_33
_atom_site_aniso_U_12
_atom_site_aniso_U_13
_atom_site_aniso_U_23
S1 0.0562(4) 0.0665(5) 0.0460(4) 0.0183(3) -0.0035(3) 0.0045(3)
O1 0.0651(11) 0.0742(13) 0.0402(9) 0.0259(10) -0.0033(8) -0.0083(9)
N1 0.0392(9) 0.0452(11) 0.0365(9) 0.0038(8) -0.0006(7) -0.0007(8)
N2 0.0438(10) 0.0493(11) 0.0357(10) 0.0107(9) -0.0042(8) -0.0010(8)
C1 0.0520(14) 0.0568(16) 0.0684(17) 0.0152(12) 0.0066(13) 0.0005(13)
C2 0.0512(14) 0.0573(16) 0.0549(15) 0.0008(11) 0.0096(11) -0.0119(12)
C3 0.0402(11) 0.0487(14) 0.0443(12) -0.0032(10) 0.0008(9) -0.0083(10)
C4 0.0344(10) 0.0418(12) 0.0377(11) -0.0032(9) -0.0022(8) 0.0013(9)
C5 0.0331(10) 0.0401(12) 0.0352(10) -0.0040(9) -0.0010(8) 0.0013(9)
C6 0.0456(12) 0.0532(14) 0.0394(11) 0.0072(10) -0.0048(9) -0.0012(10)
C7 0.0437(11) 0.0475(13) 0.0365(11) 0.0027(10) -0.0020(9) 0.0022(10)
C8 0.0533(14) 0.0624(16) 0.0403(12) 0.0073(12) -0.0079(10) -0.0002(11)

loop_
_atom_type_symbol
_atom_type_description
_atom_type_scat_dispersion_real
_atom_type_scat_dispersion_imag
_atom_type_scat_source
C C 0.0033 0.0016 'International Tables Vol C Tables 4.2.6.8 and 6.1.1.4'
H H 0.0000 0.0000 'International Tables Vol C Tables 4.2.6.8 and 6.1.1.4'
N N 0.0061 0.0033 'International Tables Vol C Tables 4.2.6.8 and 6.1.1.4'
O O 0.0106 0.0060 'International Tables Vol C Tables 4.2.6.8 and 6.1.1.4'
S S 0.1246 0.1234 'International Tables Vol C Tables 4.2.6.8 and 6.1.1.4'

loop_
_geom_angle_atom_site_label_1
_geom_angle_atom_site_label_2
_geom_angle_atom_site_label_3
_geom_angle
C1 S1 C4 91.85(12)
C5 N1 N2 118.70(18)
C7 N2 N1 119.20(18)
C7 N2 H2A 117.1(18)
N1 N2 H2A 123.7(18)
C2 C1 S1 112.9(2)
C2 C1 H1 123.6
S1 C1 H1 123.6
C1 C2 C3 112.6(2)
C1 C2 H2 123.7
C3 C2 H2 123.7
C4 C3 C2 111.5(2)
C4 C3 H3 124.3
C2 C3 H3 124.3
C3 C4 C5 128.82(19)
C3 C4 S1 111.24(17)
C5 C4 S1 119.93(15)
N1 C5 C4 114.48(18)
N1 C5 C6 126.5(2)
C4 C5 C6 119.00(18)
C5 C6 H6A 109.5
C5 C6 H6B 109.5
H6A C6 H6B 109.5
C5 C6 H6C 109.5
H6A C6 H6C 109.5
H6B C6 H6C 109.5
O1 C7 N2 120.1(2)
O1 C7 C8 122.4(2)
N2 C7 C8 117.5(2)
C7 C8 H8A 109.5
C7 C8 H8B 109.5
H8A C8 H8B 109.5
C7 C8 H8C 109.5
H8A C8 H8C 109.5
H8B C8 H8C 109.5

loop_
_geom_bond_atom_site_label_1
_geom_bond_atom_site_label_2
_geom_bond_distance
S1 C1 1.704(3)
S1 C4 1.721(2)
O1 C7 1.224(3)
N1 C5 1.287(3)
N1 N2 1.379(3)
N2 C7 1.356(3)
N2 H2A 0.889(10)
C1 C2 1.355(4)
C1 H1 0.9300
C2 C3 1.430(3)
C2 H2 0.9300
C3 C4 1.394(3)
C3 H3 0.9300
C4 C5 1.464(3)
C5 C6 1.500(3)
C6 H6A 0.9600
C6 H6B 0.9600
C6 H6C 0.9600
C7 C8 1.504(3)
C8 H8A 0.9600
C8 H8B 0.9600
C8 H8C 0.9600

loop_
_geom_hbond_atom_site_label_D
_geom_hbond_atom_site_label_H
_geom_hbond_atom_site_label_A
_geom_hbond_site_symmetry_A
_geom_hbond_distance_DH
_geom_hbond_distance_HA
_geom_hbond_distance_DA
_geom_hbond_angle_DHA
_geom_hbond_publ_flag
N2 H2A O1 3_755 0.89(2) 2.10(2) 2.978(3) 169(3) yes
C6 H6A O1 3_755 0.96 2.46 3.279(3) 143 yes

loop_
_geom_torsion_atom_site_label_1
_geom_torsion_atom_site_label_2
_geom_torsion_atom_site_label_3
_geom_torsion_atom_site_label_4
_geom_torsion
C5 N1 N2 C7 176.3(2)
C4 S1 C1 C2 0.3(2)
S1 C1 C2 C3 -0.4(3)
C1 C2 C3 C4 0.4(3)
C2 C3 C4 C5 -179.1(2)
C2 C3 C4 S1 -0.2(2)
C1 S1 C4 C3 -0.04(19)
C1 S1 C4 C5 179.01(19)
N2 N1 C5 C4 179.08(18)
N2 N1 C5 C6 -1.2(3)
C3 C4 C5 N1 177.0(2)
S1 C4 C5 N1 -1.9(3)
C3 C4 C5 C6 -2.7(3)
S1 C4 C5 C6 178.39(17)
N1 N2 C7 O1 178.3(2)
N1 N2 C7 C8 -2.0(3)

loop_
_cod_related_entry_id
_cod_related_entry_database
_cod_related_entry_code
1 ChemSpider 30655238
